data_4335419
loop_
_publ_author_name
'Wei-Hua Ding'
'Wei, Cao'
'Xiang-Jun Zheng'
'De-Cai Fang'
'Wing-Tak Wong'
'Lin-Pei Jin'

_publ_section_title
;
 A Highly Selective Fluorescent Chemosensor for AlIII Ion and Fluorescent
 Species Formed in the Solution
;
_journal_name_full 'Inorganic Chemistry'
_journal_page_first 7320
_journal_page_last 7322
_journal_paper_doi 10.1021/ic401028u
_journal_volume 52
_journal_year 2013
_chemical_formula_sum 'C16 H12 N2 O2'
_chemical_formula_weight 264.28
_chemical_name_systematic
;
 ?
;
_space_group_IT_number 4
_symmetry_cell_setting monoclinic
_symmetry_space_group_name_Hall 'P 2yb'
_symmetry_space_group_name_H-M 'P 1 21 1'
_atom_sites_solution_hydrogens geom
_atom_sites_solution_primary direct
_atom_sites_solution_secondary difmap
_audit_creation_method SHELXL-97
_cell_angle_alpha 90.00
_cell_angle_beta 90.288(4)
_cell_angle_gamma 90.00
_cell_formula_units_Z 2
_cell_length_a 8.7918(19)
_cell_length_b 5.9020(13)
_cell_length_c 12.126(3)
_cell_measurement_reflns_used 1104
_cell_measurement_temperature 293(2)
_cell_measurement_theta_max 27.17
_cell_measurement_theta_min 2.85
_cell_volume 629.2(2)
_computing_cell_refinement 'Bruker SMART'
_computing_data_collection 'Bruker SMART'
_computing_data_reduction 'Bruker SAINT'
_computing_molecular_graphics 'Bruker SHELXTL'
_computing_publication_material 'Bruker SHELXTL'
_computing_structure_refinement 'SHELXL-97 (Sheldrick, 1997)'
_computing_structure_solution 'SHELXS-97 (Sheldrick, 1990)'
_diffrn_ambient_temperature 293(2)
_diffrn_measured_fraction_theta_full 0.992
_diffrn_measured_fraction_theta_max 0.992
_diffrn_measurement_device_type 'CCD area detector'
_diffrn_measurement_method 'phi and omega scans'
_diffrn_radiation_monochromator graphite
_diffrn_radiation_source 'fine-focus sealed tube'
_diffrn_radiation_type MoK\a
_diffrn_radiation_wavelength 0.71073
_diffrn_reflns_av_R_equivalents 0.0335
_diffrn_reflns_av_sigmaI/netI 0.0340
_diffrn_reflns_limit_h_max 10
_diffrn_reflns_limit_h_min -10
_diffrn_reflns_limit_k_max 6
_diffrn_reflns_limit_k_min -7
_diffrn_reflns_limit_l_max 7
_diffrn_reflns_limit_l_min -14
_diffrn_reflns_number 3225
_diffrn_reflns_theta_full 25.24
_diffrn_reflns_theta_max 25.24
_diffrn_reflns_theta_min 1.68
_exptl_absorpt_coefficient_mu 0.094
_exptl_absorpt_correction_T_max 0.9953
_exptl_absorpt_correction_T_min 0.9778
_exptl_absorpt_correction_type multi-scan
_exptl_absorpt_process_details SADABS
_exptl_crystal_density_diffrn 1.395
_exptl_crystal_F_000 276
_exptl_crystal_size_max 0.24
_exptl_crystal_size_mid 0.14
_exptl_crystal_size_min 0.05
_refine_diff_density_max 0.147
_refine_diff_density_min -0.197
_refine_diff_density_rms 0.042
_refine_ls_abs_structure_details 'Flack H D (1983), Acta Cryst. A39, 876-881'
_refine_ls_abs_structure_Flack -1.8(19)
_refine_ls_extinction_method none
_refine_ls_goodness_of_fit_ref 1.049
_refine_ls_hydrogen_treatment mixed
_refine_ls_matrix_type full
_refine_ls_number_parameters 189
_refine_ls_number_reflns 1249
_refine_ls_number_restraints 1
_refine_ls_restrained_S_all 1.049
_refine_ls_R_factor_all 0.0468
_refine_ls_R_factor_gt 0.0387
_refine_ls_shift/su_max 0.000
_refine_ls_shift/su_mean 0.000
_refine_ls_structure_factor_coef Fsqd
_refine_ls_weighting_details 'calc w=1/[\s^2^(Fo^2^)+(0.0596P)^2^+0.0000P] where P=(Fo^2^+2Fc^2^)/3'
_refine_ls_weighting_scheme calc
_refine_ls_wR_factor_gt 0.0908
_refine_ls_wR_factor_ref 0.0959
_reflns_number_gt 1070
_reflns_number_total 1249
_reflns_threshold_expression >2sigma(I)
_cod_data_source_file ic401028u_si_002.cif
_cod_data_source_block 1
_cod_database_code 4335419

loop_
_symmetry_equiv_pos_as_xyz
'x, y, z'
'-x, y+1/2, -z'

loop_
_atom_site_label
_atom_site_type_symbol
_atom_site_fract_x
_atom_site_fract_y
_atom_site_fract_z
_atom_site_U_iso_or_equiv
_atom_site_adp_type
_atom_site_occupancy
_atom_site_symmetry_multiplicity
_atom_site_calc_flag
_atom_site_refinement_flags
C1 C 0.0963(3) 1.0348(4) 0.29316(19) 0.0365(6) Uani 1 1 d .
C2 C 0.0542(3) 1.2334(5) 0.3524(2) 0.0406(7) Uani 1 1 d .
H2 H -0.0136 1.3357 0.3207 0.049 Uiso 1 1 calc R
C3 C 0.1109(3) 1.2749(5) 0.4532(2) 0.0397(6) Uani 1 1 d .
H3 H 0.0836 1.4085 0.4886 0.048 Uiso 1 1 calc R
C4 C 0.2113(2) 1.1226(5) 0.50821(19) 0.0342(6) Uani 1 1 d .
C5 C 0.2601(3) 1.1676(5) 0.6163(2) 0.0435(7) Uani 1 1 d .
H5 H 0.2300 1.3003 0.6513 0.052 Uiso 1 1 calc R
C6 C 0.3521(3) 1.0166(5) 0.6705(2) 0.0470(8) Uani 1 1 d .
H6 H 0.3833 1.0462 0.7425 0.056 Uiso 1 1 calc R
C7 C 0.3985(3) 0.8206(5) 0.6185(2) 0.0445(7) Uani 1 1 d .
H7 H 0.4611 0.7189 0.6557 0.053 Uiso 1 1 calc R
C8 C 0.3530(3) 0.7746(5) 0.51241(19) 0.0381(6) Uani 1 1 d .
H8 H 0.3855 0.6421 0.4784 0.046 Uiso 1 1 calc R
C9 C 0.2580(3) 0.9250(4) 0.45465(18) 0.0313(6) Uani 1 1 d .
C10 C 0.2033(3) 0.8833(4) 0.34252(18) 0.0328(6) Uani 1 1 d .
C11 C 0.2554(3) 0.6968(5) 0.28348(18) 0.0340(6) Uani 1 1 d .
H11 H 0.3237 0.5992 0.3179 0.041 Uiso 1 1 calc R
C12 C 0.2622(3) 0.4676(4) 0.1187(2) 0.0345(6) Uani 1 1 d .
C13 C 0.2033(3) 0.4513(5) 0.0118(2) 0.0393(6) Uani 1 1 d .
C14 C 0.2445(3) 0.2659(6) -0.0491(2) 0.0474(7) Uani 1 1 d .
H14 H 0.2065 0.2453 -0.1201 0.057 Uiso 1 1 calc R
C15 C 0.3428(3) 0.1114(6) -0.0036(2) 0.0518(8) Uani 1 1 d .
H15 H 0.3720 -0.0157 -0.0436 0.062 Uiso 1 1 calc R
C16 C 0.3979(3) 0.1446(6) 0.1011(2) 0.0476(7) Uani 1 1 d .
H16 H 0.4656 0.0393 0.1304 0.057 Uiso 1 1 calc R
N1 N 0.2133(2) 0.6512(4) 0.18172(16) 0.0386(5) Uani 1 1 d .
H1 H 0.147(4) 0.770(6) 0.153(2) 0.061(9) Uiso 1 1 d .
N2 N 0.3582(2) 0.3221(4) 0.16256(16) 0.0421(6) Uani 1 1 d .
O1 O 0.0391(2) 0.9955(3) 0.19808(15) 0.0508(6) Uani 1 1 d .
O2 O 0.1108(2) 0.6191(4) -0.02143(16) 0.0573(6) Uani 1 1 d .
H2A H 0.070(4) 0.572(8) -0.080(3) 0.095(14) Uiso 1 1 d .

loop_
_atom_site_aniso_label
_atom_site_aniso_U_11
_atom_site_aniso_U_22
_atom_site_aniso_U_33
_atom_site_aniso_U_23
_atom_site_aniso_U_13
_atom_site_aniso_U_12
C1 0.0395(14) 0.0410(15) 0.0288(13) 0.0031(12) -0.0054(10) -0.0022(13)
C2 0.0416(13) 0.0396(16) 0.0405(14) 0.0063(12) -0.0059(11) 0.0049(13)
C3 0.0408(13) 0.0365(16) 0.0419(14) -0.0031(12) 0.0027(11) 0.0008(12)
C4 0.0328(12) 0.0391(14) 0.0306(12) -0.0029(12) -0.0005(10) -0.0051(12)
C5 0.0441(14) 0.0524(18) 0.0341(14) -0.0140(13) -0.0008(11) -0.0037(14)
C6 0.0434(15) 0.070(2) 0.0280(13) -0.0105(14) -0.0073(11) -0.0030(15)
C7 0.0442(14) 0.0610(19) 0.0282(13) 0.0004(13) -0.0122(10) 0.0070(14)
C8 0.0399(13) 0.0444(16) 0.0298(13) -0.0025(12) -0.0075(10) 0.0031(12)
C9 0.0300(11) 0.0353(15) 0.0287(12) -0.0001(10) -0.0029(10) -0.0034(11)
C10 0.0345(13) 0.0370(15) 0.0269(13) 0.0009(11) -0.0075(10) -0.0019(11)
C11 0.0369(13) 0.0384(15) 0.0267(12) 0.0004(11) -0.0091(10) -0.0020(11)
C12 0.0345(13) 0.0391(15) 0.0299(13) -0.0048(11) -0.0043(10) -0.0044(12)
C13 0.0401(14) 0.0465(17) 0.0313(13) -0.0059(12) -0.0082(11) -0.0006(14)
C14 0.0496(15) 0.0601(19) 0.0324(14) -0.0146(14) -0.0074(12) 0.0000(15)
C15 0.0554(17) 0.0514(19) 0.0484(16) -0.0150(15) 0.0025(13) 0.0010(16)
C16 0.0486(15) 0.0481(18) 0.0461(15) -0.0043(14) -0.0033(12) 0.0056(15)
N1 0.0441(12) 0.0430(13) 0.0287(10) -0.0046(10) -0.0110(9) 0.0011(11)
N2 0.0430(13) 0.0475(15) 0.0356(12) -0.0018(11) -0.0086(9) 0.0038(11)
O1 0.0600(12) 0.0591(14) 0.0331(10) -0.0019(9) -0.0233(9) 0.0106(10)
O2 0.0688(13) 0.0607(14) 0.0422(11) -0.0146(11) -0.0297(10) 0.0126(12)

loop_
_atom_type_symbol
_atom_type_description
_atom_type_scat_dispersion_real
_atom_type_scat_dispersion_imag
_atom_type_scat_source
C C 0.0033 0.0016 'International Tables Vol C Tables 4.2.6.8 and 6.1.1.4'
H H 0.0000 0.0000 'International Tables Vol C Tables 4.2.6.8 and 6.1.1.4'
N N 0.0061 0.0033 'International Tables Vol C Tables 4.2.6.8 and 6.1.1.4'
O O 0.0106 0.0060 'International Tables Vol C Tables 4.2.6.8 and 6.1.1.4'

loop_
_geom_angle_atom_site_label_1
_geom_angle_atom_site_label_2
_geom_angle_atom_site_label_3
_geom_angle
O1 C1 C2 120.2(2)
O1 C1 C10 121.4(2)
C2 C1 C10 118.5(2)
C3 C2 C1 120.9(2)
C3 C2 H2 119.6
C1 C2 H2 119.6
C2 C3 C4 122.6(3)
C2 C3 H3 118.7
C4 C3 H3 118.7
C9 C4 C5 120.2(2)
C9 C4 C3 119.5(2)
C5 C4 C3 120.3(3)
C6 C5 C4 120.2(3)
C6 C5 H5 119.9
C4 C5 H5 119.9
C5 C6 C7 120.1(2)
C5 C6 H6 120.0
C7 C6 H6 120.0
C8 C7 C6 120.6(2)
C8 C7 H7 119.7
C6 C7 H7 119.7
C7 C8 C9 120.8(3)
C7 C8 H8 119.6
C9 C8 H8 119.6
C4 C9 C8 118.1(2)
C4 C9 C10 118.5(2)
C8 C9 C10 123.4(2)
C11 C10 C1 119.8(2)
C11 C10 C9 120.3(2)
C1 C10 C9 119.9(2)
N1 C11 C10 123.6(2)
N1 C11 H11 118.2
C10 C11 H11 118.2
N2 C12 N1 119.0(2)
N2 C12 C13 124.4(2)
N1 C12 C13 116.6(2)
O2 C13 C14 126.1(2)
O2 C13 C12 116.7(2)
C14 C13 C12 117.2(2)
C13 C14 C15 118.8(2)
C13 C14 H14 120.6
C15 C14 H14 120.6
C14 C15 C16 119.8(3)
C14 C15 H15 120.1
C16 C15 H15 120.1
N2 C16 C15 122.5(3)
N2 C16 H16 118.7
C15 C16 H16 118.7
C11 N1 C12 126.0(2)
C11 N1 H1 110.4(17)
C12 N1 H1 123.5(16)
C12 N2 C16 117.2(2)
C13 O2 H2A 105(3)

loop_
_geom_bond_atom_site_label_1
_geom_bond_atom_site_label_2
_geom_bond_distance
C1 O1 1.277(3)
C1 C2 1.425(3)
C1 C10 1.427(3)
C2 C3 1.340(3)
C2 H2 0.9300
C3 C4 1.423(4)
C3 H3 0.9300
C4 C9 1.398(4)
C4 C5 1.403(3)
C5 C6 1.369(4)
C5 H5 0.9300
C6 C7 1.380(4)
C6 H6 0.9300
C7 C8 1.373(3)
C7 H7 0.9300
C8 C9 1.404(3)
C8 H8 0.9300
C9 C10 1.461(3)
C10 C11 1.392(3)
C11 N1 1.314(3)
C11 H11 0.9300
C12 N2 1.314(3)
C12 N1 1.395(3)
C12 C13 1.397(3)
C13 O2 1.342(3)
C13 C14 1.370(4)
C14 C15 1.371(4)
C14 H14 0.9300
C15 C16 1.371(4)
C15 H15 0.9300
C16 N2 1.333(4)
C16 H16 0.9300
N1 H1 0.97(3)
O2 H2A 0.84(4)
